data_2234996
loop_
_publ_author_name
'Jiang, Zhen-ju'
'He, Qi'
'Li, Zhen'
'Wang, Zhou-yu'

_publ_section_title
;
 (1<i>S</i>*,5<i>R</i>*)-9-Phenyl-9-azabicyclo[3.3.1]nonan-3-one
;
_journal_coeditor_code FY2049
_journal_issue 6
_journal_name_full 'Acta Crystallographica Section E'
_journal_page_first o1691
_journal_paper_doi 10.1107/S1600536812020065
_journal_volume 68
_journal_year 2012
_chemical_formula_iupac 'C14 H17 N O'
_chemical_formula_moiety 'C14 H17 N O'
_chemical_formula_sum 'C14 H17 N O'
_chemical_formula_weight 215.29
_chemical_name_systematic
;
(1<i>S</i>*,5<i>R</i>*)-9-Phenyl-9-azabicyclo[3.3.1]nonan-3-one
;
_space_group_crystal_system orthorhombic
_space_group_IT_number 19
_space_group_name_Hall 'P 2ac 2ab'
_space_group_name_H-M_alt 'P 21 21 21'
_symmetry_space_group_name_Hall 'P 2ac 2ab'
_symmetry_space_group_name_H-M 'P 21 21 21'
_atom_sites_solution_hydrogens geom
_atom_sites_solution_primary direct
_atom_sites_solution_secondary difmap
_audit_creation_method
;
  Olex2 1.1
  (compiled 2011.11.01 svn.r2039, GUI svn.r3906)
;
_cell_angle_alpha 90.00
_cell_angle_beta 90.00
_cell_angle_gamma 90.00
_cell_formula_units_Z 4
_cell_length_a 9.4028(3)
_cell_length_b 10.2524(5)
_cell_length_c 12.0473(6)
_cell_measurement_reflns_used 1237
_cell_measurement_temperature 293(2)
_cell_measurement_theta_max 28.9869
_cell_measurement_theta_min 2.9336
_cell_volume 1161.37(9)
_computing_cell_refinement
;
CrysAlis PRO (Agilent, 2011)
;
_computing_data_collection
;
CrysAlis PRO (Agilent, 2011)
;
_computing_data_reduction
;
CrysAlis PRO (Agilent, 2011)
;
_computing_molecular_graphics
;
OLEX2 (Dolomanov <i>et al.</i>, 2009)
;
_computing_publication_material
;
OLEX2 (Dolomanov <i>et al.</i>, 2009)
;
_computing_structure_refinement
;
SHELXL97 (Sheldrick, 2008)
;
_computing_structure_solution
;
SHELXS97 (Sheldrick, 2008)
;
_diffrn_ambient_temperature 293.15
_diffrn_detector_area_resol_mean 16.0874
_diffrn_measured_fraction_theta_full 0.999
_diffrn_measured_fraction_theta_max 0.999
_diffrn_measurement_device_type 'Agilent Xcalibur Eos'
_diffrn_measurement_method '\w scans'
_diffrn_radiation_monochromator graphite
_diffrn_radiation_type 'Mo K\a'
_diffrn_radiation_wavelength 0.7107
_diffrn_reflns_av_R_equivalents 0.0153
_diffrn_reflns_limit_h_max 7
_diffrn_reflns_limit_h_min -11
_diffrn_reflns_limit_k_max 12
_diffrn_reflns_limit_k_min -9
_diffrn_reflns_limit_l_max 15
_diffrn_reflns_limit_l_min -8
_diffrn_reflns_number 3285
_diffrn_reflns_theta_full 26.37
_diffrn_reflns_theta_max 26.37
_diffrn_reflns_theta_min 2.94
_exptl_absorpt_coefficient_mu 0.077
_exptl_absorpt_correction_T_max 1.00000
_exptl_absorpt_correction_T_min 0.91747
_exptl_absorpt_correction_type multi-scan
_exptl_absorpt_process_details
;
(ABSPACK in CrysAlis PRO; Agilent, 2011)
;
_exptl_crystal_colour colourless
_exptl_crystal_density_diffrn 1.231
_exptl_crystal_density_method 'not measured'
_exptl_crystal_description block
_exptl_crystal_F_000 464
_exptl_crystal_size_max 0.40
_exptl_crystal_size_mid 0.40
_exptl_crystal_size_min 0.35
_refine_diff_density_max 0.124
_refine_diff_density_min -0.132
_refine_ls_extinction_method none
_refine_ls_goodness_of_fit_ref 1.016
_refine_ls_hydrogen_treatment constr
_refine_ls_matrix_type full
_refine_ls_number_parameters 145
_refine_ls_number_reflns 2218
_refine_ls_number_restraints 0
_refine_ls_restrained_S_all 1.016
_refine_ls_R_factor_all 0.0603
_refine_ls_R_factor_gt 0.0429
_refine_ls_shift/su_max 0.000
_refine_ls_shift/su_mean 0.000
_refine_ls_structure_factor_coef Fsqd
_refine_ls_weighting_details 'calc w=1/[\s^2^(Fo^2^)+(0.0394P)^2^] where P=(Fo^2^+2Fc^2^)/3'
_refine_ls_weighting_scheme calc
_refine_ls_wR_factor_gt 0.0837
_refine_ls_wR_factor_ref 0.0917
_reflns_number_gt 1722
_reflns_number_total 2218
_reflns_threshold_expression I>2\s(I)
_cod_data_source_file fy2049.cif
_cod_data_source_block I
_cod_original_cell_volume 1161.38(9)
_cod_database_code 2234996
_cod_database_fobs_code 2234996

loop_
_space_group_symop_id
_space_group_symop_operation_xyz
1 'x, y, z'
2 '-x+1/2, -y, z+1/2'
3 'x+1/2, -y+1/2, -z'
4 '-x, y+1/2, -z+1/2'

loop_
_atom_site_type_symbol
_atom_site_label
_atom_site_fract_x
_atom_site_fract_y
_atom_site_fract_z
_atom_site_U_iso_or_equiv
_atom_site_adp_type
_atom_site_calc_flag
_atom_site_refinement_flags
_atom_site_occupancy
_atom_site_symmetry_multiplicity
O O1 -0.58709(17) -0.01586(16) -0.68342(15) 0.0838(6) Uani d . 1 1
N N1 -0.19284(14) -0.18245(14) -0.65084(12) 0.0368(4) Uani d . 1 1
C C1 -0.31907(18) -0.26416(18) -0.63463(16) 0.0409(5) Uani d . 1 1
H H1 -0.2985 -0.3506 -0.6653 0.049 Uiso calc R 1 1
C C2 -0.4480(2) -0.20832(19) -0.69713(16) 0.0472(5) Uani d . 1 1
H H2A -0.4367 -0.2265 -0.7757 0.057 Uiso calc R 1 1
H H2B -0.5329 -0.2532 -0.6721 0.057 Uiso calc R 1 1
C C3 -0.4692(2) -0.0642(2) -0.68231(16) 0.0510(6) Uani d . 1 1
C C4 -0.3376(2) 0.01633(18) -0.67070(17) 0.0489(5) Uani d . 1 1
H H4A -0.3618 0.0971 -0.6332 0.059 Uiso calc R 1 1
H H4B -0.3032 0.0386 -0.7442 0.059 Uiso calc R 1 1
C C5 -0.2173(2) -0.05077(18) -0.60634(17) 0.0412(5) Uani d . 1 1
H H5 -0.1302 0.0001 -0.6174 0.049 Uiso calc R 1 1
C C6 -0.2468(2) -0.0573(2) -0.48223(17) 0.0494(5) Uani d . 1 1
H H6A -0.1612 -0.0854 -0.4442 0.059 Uiso calc R 1 1
H H6B -0.2703 0.0293 -0.4556 0.059 Uiso calc R 1 1
C C7 -0.3672(2) -0.1497(2) -0.45334(16) 0.0522(6) Uani d . 1 1
H H7A -0.3705 -0.1626 -0.3736 0.063 Uiso calc R 1 1
H H7B -0.4571 -0.1122 -0.4766 0.063 Uiso calc R 1 1
C C8 -0.3452(2) -0.2797(2) -0.51068(17) 0.0510(5) Uani d . 1 1
H H8A -0.4286 -0.3338 -0.4994 0.061 Uiso calc R 1 1
H H8B -0.2646 -0.3239 -0.4774 0.061 Uiso calc R 1 1
C C9 -0.11420(18) -0.19480(18) -0.75009(15) 0.0363(4) Uani d . 1 1
C C10 -0.1472(2) -0.28634(19) -0.83142(16) 0.0435(5) Uani d . 1 1
H H10 -0.2261 -0.3400 -0.8221 0.052 Uiso calc R 1 1
C C11 -0.0647(2) -0.2989(2) -0.92593(16) 0.0537(6) Uani d . 1 1
H H11 -0.0896 -0.3602 -0.9794 0.064 Uiso calc R 1 1
C C12 0.0534(2) -0.2223(2) -0.94206(16) 0.0597(6) Uani d . 1 1
H H12 0.1084 -0.2308 -1.0058 0.072 Uiso calc R 1 1
C C13 0.0880(2) -0.1329(2) -0.8617(2) 0.0605(6) Uani d . 1 1
H H13 0.1680 -0.0807 -0.8712 0.073 Uiso calc R 1 1
C C14 0.0069(2) -0.1187(2) -0.76732(18) 0.0497(5) Uani d . 1 1
H H14 0.0333 -0.0574 -0.7142 0.060 Uiso calc R 1 1

loop_
_atom_site_aniso_label
_atom_site_aniso_U_11
_atom_site_aniso_U_22
_atom_site_aniso_U_33
_atom_site_aniso_U_12
_atom_site_aniso_U_13
_atom_site_aniso_U_23
O1 0.0585(9) 0.0818(13) 0.1110(16) 0.0252(10) -0.0147(10) 0.0074(12)
N1 0.0385(8) 0.0357(8) 0.0362(9) -0.0040(7) 0.0001(7) -0.0009(7)
C1 0.0411(10) 0.0361(10) 0.0455(12) -0.0027(9) 0.0024(9) 0.0022(9)
C2 0.0401(10) 0.0537(12) 0.0478(13) -0.0053(10) -0.0056(9) -0.0027(11)
C3 0.0514(12) 0.0589(13) 0.0428(13) 0.0091(12) -0.0071(10) 0.0064(11)
C4 0.0646(13) 0.0389(10) 0.0431(12) 0.0059(11) 0.0016(11) 0.0032(9)
C5 0.0461(11) 0.0371(10) 0.0405(11) -0.0071(9) 0.0010(9) -0.0024(9)
C6 0.0536(11) 0.0577(13) 0.0370(12) 0.0021(11) -0.0035(10) -0.0052(11)
C7 0.0590(13) 0.0634(13) 0.0343(11) -0.0013(11) 0.0053(10) 0.0057(10)
C8 0.0501(12) 0.0536(12) 0.0494(12) -0.0058(11) 0.0045(10) 0.0128(11)
C9 0.0371(9) 0.0379(10) 0.0340(10) 0.0052(9) -0.0020(8) 0.0040(9)
C10 0.0425(10) 0.0446(11) 0.0434(11) 0.0035(10) -0.0026(9) -0.0023(10)
C11 0.0581(13) 0.0581(14) 0.0450(13) 0.0129(12) -0.0016(11) -0.0081(11)
C12 0.0618(14) 0.0737(16) 0.0436(13) 0.0145(13) 0.0173(12) 0.0027(12)
C13 0.0533(13) 0.0651(15) 0.0630(16) -0.0072(12) 0.0156(12) 0.0051(13)
C14 0.0495(11) 0.0528(13) 0.0467(13) -0.0078(11) 0.0043(10) -0.0023(10)

loop_
_atom_type_symbol
_atom_type_description
_atom_type_scat_dispersion_real
_atom_type_scat_dispersion_imag
_atom_type_scat_source
C C 0.0033 0.0016 'International Tables Vol C Tables 4.2.6.8 and 6.1.1.4'
H H 0.0000 0.0000 'International Tables Vol C Tables 4.2.6.8 and 6.1.1.4'
N N 0.0061 0.0033 'International Tables Vol C Tables 4.2.6.8 and 6.1.1.4'
O O 0.0106 0.0060 'International Tables Vol C Tables 4.2.6.8 and 6.1.1.4'

loop_
_geom_angle_atom_site_label_1
_geom_angle_atom_site_label_2
_geom_angle_atom_site_label_3
_geom_angle
C1 N1 C5 110.46(14)
C9 N1 C1 119.07(15)
C9 N1 C5 118.22(14)
N1 C1 H1 107.9
N1 C1 C2 111.11(15)
N1 C1 C8 108.76(15)
C2 C1 H1 107.9
C8 C1 H1 107.9
C8 C1 C2 113.10(16)
C1 C2 H2A 108.7
C1 C2 H2B 108.7
H2A C2 H2B 107.6
C3 C2 C1 114.39(17)
C3 C2 H2A 108.7
C3 C2 H2B 108.7
O1 C3 C2 121.5(2)
O1 C3 C4 122.1(2)
C4 C3 C2 116.42(18)
C3 C4 H4A 108.7
C3 C4 H4B 108.7
C3 C4 C5 114.20(16)
H4A C4 H4B 107.6
C5 C4 H4A 108.7
C5 C4 H4B 108.7
N1 C5 C4 110.04(15)
N1 C5 H5 108.0
N1 C5 C6 110.25(16)
C4 C5 H5 108.0
C6 C5 C4 112.44(16)
C6 C5 H5 108.0
C5 C6 H6A 109.0
C5 C6 H6B 109.0
H6A C6 H6B 107.8
C7 C6 C5 112.88(17)
C7 C6 H6A 109.0
C7 C6 H6B 109.0
C6 C7 H7A 109.6
C6 C7 H7B 109.6
H7A C7 H7B 108.2
C8 C7 C6 110.08(16)
C8 C7 H7A 109.6
C8 C7 H7B 109.6
C1 C8 H8A 109.2
C1 C8 H8B 109.2
C7 C8 C1 112.14(16)
C7 C8 H8A 109.2
C7 C8 H8B 109.2
H8A C8 H8B 107.9
C10 C9 N1 122.68(16)
C10 C9 C14 117.02(18)
C14 C9 N1 120.20(17)
C9 C10 H10 119.4
C11 C10 C9 121.13(19)
C11 C10 H10 119.4
C10 C11 H11 119.5
C12 C11 C10 121.1(2)
C12 C11 H11 119.5
C11 C12 H12 120.9
C13 C12 C11 118.28(19)
C13 C12 H12 120.9
C12 C13 H13 119.3
C12 C13 C14 121.5(2)
C14 C13 H13 119.3
C9 C14 H14 119.5
C13 C14 C9 121.0(2)
C13 C14 H14 119.5

loop_
_geom_bond_atom_site_label_1
_geom_bond_atom_site_label_2
_geom_bond_distance
O1 C3 1.215(2)
N1 C1 1.466(2)
N1 C5 1.471(2)
N1 C9 1.412(2)
C1 H1 0.9800
C1 C2 1.537(3)
C1 C8 1.522(3)
C2 H2A 0.9700
C2 H2B 0.9700
C2 C3 1.501(3)
C3 C4 1.494(3)
C4 H4A 0.9700
C4 H4B 0.9700
C4 C5 1.534(3)
C5 H5 0.9800
C5 C6 1.522(3)
C6 H6A 0.9700
C6 H6B 0.9700
C6 C7 1.517(3)
C7 H7A 0.9700
C7 H7B 0.9700
C7 C8 1.516(3)
C8 H8A 0.9700
C8 H8B 0.9700
C9 C10 1.392(3)
C9 C14 1.396(3)
C10 H10 0.9300
C10 C11 1.384(3)
C11 H11 0.9300
C11 C12 1.374(3)
C12 H12 0.9300
C12 C13 1.373(3)
C13 H13 0.9300
C13 C14 1.376(3)
C14 H14 0.9300

loop_
_geom_torsion_atom_site_label_1
_geom_torsion_atom_site_label_2
_geom_torsion_atom_site_label_3
_geom_torsion_atom_site_label_4
_geom_torsion
O1 C3 C4 C5 146.4(2)
N1 C1 C2 C3 -46.2(2)
N1 C1 C8 C7 58.9(2)
N1 C5 C6 C7 -54.0(2)
N1 C9 C10 C11 -177.64(17)
N1 C9 C14 C13 177.52(18)
C1 N1 C5 C4 -63.47(19)
C1 N1 C5 C6 61.12(19)
C1 N1 C9 C10 -3.3(2)
C1 N1 C9 C14 -179.62(16)
C1 C2 C3 O1 -148.4(2)
C1 C2 C3 C4 34.0(2)
C2 C1 C8 C7 -65.0(2)
C2 C3 C4 C5 -35.9(2)
C3 C4 C5 N1 49.8(2)
C3 C4 C5 C6 -73.5(2)
C4 C5 C6 C7 69.2(2)
C5 N1 C1 C2 61.85(19)
C5 N1 C1 C8 -63.28(19)
C5 N1 C9 C10 -142.12(17)
C5 N1 C9 C14 41.6(2)
C5 C6 C7 C8 49.0(2)
C6 C7 C8 C1 -51.6(2)
C8 C1 C2 C3 76.4(2)
C9 N1 C1 C2 -79.9(2)
C9 N1 C1 C8 155.02(16)
C9 N1 C5 C4 78.60(18)
C9 N1 C5 C6 -156.81(15)
C9 C10 C11 C12 0.7(3)
C10 C9 C14 C13 1.0(3)
C10 C11 C12 C13 0.2(3)
C11 C12 C13 C14 -0.4(3)
C12 C13 C14 C9 -0.2(3)
C14 C9 C10 C11 -1.2(3)
